data_2227857
loop_
_publ_author_name
'Qin, Xiu-Ying'
'Liu, Han-Fu'
'Lin, Jia-Xun'

_publ_section_title
;
 4-Amino-3,5-dichlorobenzenesulfonamide
;
_journal_coeditor_code NK2060
_journal_issue 11
_journal_name_full 'Acta Crystallographica Section E'
_journal_page_first o2838
_journal_paper_doi 10.1107/S1600536810040584
_journal_volume 66
_journal_year 2010
_chemical_formula_iupac 'C6 H6 Cl2 N2 O2 S'
_chemical_formula_moiety 'C6 H6 Cl2 N2 O2 S'
_chemical_formula_sum 'C6 H6 Cl2 N2 O2 S'
_chemical_formula_weight 241.09
_chemical_melting_point_gt 207.2
_chemical_melting_point_lt 207.5
_chemical_name_systematic
;
4-Amino-3,5-dichlorobenzenesulfonamide
;
_space_group_IT_number 14
_symmetry_cell_setting monoclinic
_symmetry_space_group_name_Hall '-P 2ybc'
_symmetry_space_group_name_H-M 'P 1 21/c 1'
_atom_sites_solution_hydrogens geom
_atom_sites_solution_primary direct
_atom_sites_solution_secondary difmap
_audit_creation_method SHELXL-97
_cell_angle_alpha 90.00
_cell_angle_beta 95.809(2)
_cell_angle_gamma 90.00
_cell_formula_units_Z 4
_cell_length_a 8.9544(17)
_cell_length_b 13.387(3)
_cell_length_c 7.5673(15)
_cell_measurement_reflns_used 2008
_cell_measurement_temperature 93(2)
_cell_measurement_theta_max 27.47
_cell_measurement_theta_min 3.04
_cell_volume 902.5(3)
_computing_cell_refinement 'RAPID-AUTO (Rigaku, 2004)'
_computing_data_collection 'RAPID-AUTO (Rigaku, 2004)'
_computing_data_reduction 'RAPID-AUTO (Rigaku, 2004)'
_computing_molecular_graphics 'SHELXTL (Sheldrick, 2008)'
_computing_publication_material 'SHELXL97 (Sheldrick, 2008)'
_computing_structure_refinement 'SHELXL97 (Sheldrick, 2008)'
_computing_structure_solution 'SHELXS97 (Sheldrick, 2008)'
_diffrn_ambient_temperature 93(2)
_diffrn_measured_fraction_theta_full 0.973
_diffrn_measured_fraction_theta_max 0.973
_diffrn_measurement_device_type 'Rigaku SPIDER'
_diffrn_measurement_method '\w scans'
_diffrn_radiation_monochromator graphite
_diffrn_radiation_source 'rotating anode'
_diffrn_radiation_type MoK\a
_diffrn_radiation_wavelength 0.71073
_diffrn_reflns_av_R_equivalents 0.0197
_diffrn_reflns_av_sigmaI/netI 0.0240
_diffrn_reflns_limit_h_max 10
_diffrn_reflns_limit_h_min -10
_diffrn_reflns_limit_k_max 10
_diffrn_reflns_limit_k_min -17
_diffrn_reflns_limit_l_max 9
_diffrn_reflns_limit_l_min -9
_diffrn_reflns_number 5918
_diffrn_reflns_theta_full 27.47
_diffrn_reflns_theta_max 27.47
_diffrn_reflns_theta_min 3.04
_exptl_absorpt_coefficient_mu 0.915
_exptl_absorpt_correction_T_max 0.8880
_exptl_absorpt_correction_T_min 0.7708
_exptl_absorpt_correction_type multi-scan
_exptl_absorpt_process_details '(ABSCOR; Higashi, 1995)'
_exptl_crystal_colour orange-yellow
_exptl_crystal_density_diffrn 1.774
_exptl_crystal_density_method 'not measured'
_exptl_crystal_description block
_exptl_crystal_F_000 488
_exptl_crystal_size_max 0.30
_exptl_crystal_size_mid 0.27
_exptl_crystal_size_min 0.13
_refine_diff_density_max 0.446
_refine_diff_density_min -0.363
_refine_ls_extinction_method none
_refine_ls_goodness_of_fit_ref 0.997
_refine_ls_hydrogen_treatment mixed
_refine_ls_matrix_type full
_refine_ls_number_parameters 134
_refine_ls_number_reflns 2008
_refine_ls_number_restraints 0
_refine_ls_restrained_S_all 0.997
_refine_ls_R_factor_all 0.0345
_refine_ls_R_factor_gt 0.0293
_refine_ls_shift/su_max 0.001
_refine_ls_shift/su_mean 0.000
_refine_ls_structure_factor_coef Fsqd
_refine_ls_weighting_details 'calc w=1/[\s^2^(Fo^2^)+(0.0461P)^2^+0.2600P] where P=(Fo^2^+2Fc^2^)/3'
_refine_ls_weighting_scheme calc
_refine_ls_wR_factor_gt 0.0702
_refine_ls_wR_factor_ref 0.0738
_reflns_number_gt 1759
_reflns_number_total 2008
_reflns_threshold_expression I>2sigma(I)
_cod_data_source_file nk2060.cif
_cod_data_source_block I
_cod_original_cell_volume 902.4(3)
_cod_original_sg_symbol_H-M 'P 21/c'
_cod_database_code 2227857
_cod_database_fobs_code 2227857

loop_
_symmetry_equiv_pos_as_xyz
'x, y, z'
'-x, y+1/2, -z+1/2'
'-x, -y, -z'
'x, -y-1/2, z-1/2'

loop_
_atom_site_type_symbol
_atom_site_label
_atom_site_fract_x
_atom_site_fract_y
_atom_site_fract_z
_atom_site_U_iso_or_equiv
_atom_site_adp_type
_atom_site_calc_flag
_atom_site_refinement_flags
_atom_site_occupancy
_atom_site_disorder_assembly
_atom_site_disorder_group
Cl Cl1 0.24595(5) 0.01031(3) 0.45203(6) 0.01881(13) Uani d . 1 . .
Cl Cl2 0.00000(5) 0.37179(3) 0.29728(7) 0.02268(13) Uani d . 1 . .
S S1 0.57265(5) 0.34844(3) 0.58837(6) 0.01325(12) Uani d . 1 . .
O O1 0.53529(14) 0.43437(9) 0.68889(17) 0.0171(3) Uani d . 1 . .
O O2 0.67408(13) 0.27471(9) 0.67149(18) 0.0190(3) Uani d . 1 . .
N N1 0.00496(18) 0.15006(13) 0.3074(2) 0.0198(4) Uani d . 1 . .
N N2 0.64946(18) 0.39096(12) 0.4206(2) 0.0166(3) Uani d . 1 . .
C C1 0.40449(19) 0.28746(13) 0.5127(2) 0.0135(3) Uani d . 1 . .
C C2 0.39422(19) 0.18356(12) 0.5117(2) 0.0137(3) Uani d . 1 . .
H H2 0.4778 0.1437 0.5551 0.016 Uiso calc R 1 . .
C C3 0.26064(19) 0.13958(13) 0.4466(2) 0.0145(4) Uani d . 1 . .
C C4 0.13407(19) 0.19420(13) 0.3762(2) 0.0143(4) Uani d . 1 . .
C C5 0.15166(19) 0.29916(13) 0.3806(2) 0.0155(4) Uani d . 1 . .
C C6 0.28195(19) 0.34575(13) 0.4475(2) 0.0151(4) Uani d . 1 . .
H H6 0.2885 0.4166 0.4493 0.018 Uiso calc R 1 . .
H H1A -0.001(3) 0.0906(19) 0.305(3) 0.032(7) Uiso d . 1 . .
H H2A 0.604(3) 0.4378(17) 0.375(3) 0.022(6) Uiso d . 1 . .
H H1B -0.071(3) 0.1841(18) 0.277(3) 0.033(7) Uiso d . 1 . .
H H2B 0.665(3) 0.3444(19) 0.346(4) 0.039(7) Uiso d . 1 . .

loop_
_atom_site_aniso_label
_atom_site_aniso_U_11
_atom_site_aniso_U_22
_atom_site_aniso_U_33
_atom_site_aniso_U_12
_atom_site_aniso_U_13
_atom_site_aniso_U_23
Cl1 0.0172(2) 0.0123(2) 0.0260(2) -0.00223(16) -0.00262(17) -0.00010(16)
Cl2 0.0118(2) 0.0194(2) 0.0355(3) 0.00248(17) -0.00420(18) 0.00595(19)
S1 0.0103(2) 0.0123(2) 0.0165(2) -0.00140(15) -0.00131(16) 0.00062(15)
O1 0.0175(7) 0.0159(6) 0.0177(6) -0.0018(5) 0.0006(5) -0.0024(5)
O2 0.0132(7) 0.0156(6) 0.0267(7) -0.0008(5) -0.0049(5) 0.0048(5)
N1 0.0123(9) 0.0168(8) 0.0287(9) -0.0024(7) -0.0059(7) 0.0018(7)
N2 0.0154(8) 0.0138(7) 0.0207(8) -0.0003(6) 0.0027(6) -0.0002(6)
C1 0.0112(9) 0.0153(8) 0.0137(8) -0.0015(6) 0.0005(7) -0.0005(7)
C2 0.0120(9) 0.0142(8) 0.0146(8) 0.0005(7) 0.0003(7) 0.0006(7)
C3 0.0152(9) 0.0123(8) 0.0160(8) -0.0006(7) 0.0017(7) 0.0008(6)
C4 0.0113(9) 0.0174(8) 0.0140(8) -0.0019(7) 0.0003(7) 0.0004(7)
C5 0.0123(9) 0.0168(8) 0.0172(9) 0.0036(7) 0.0007(7) 0.0036(7)
C6 0.0138(9) 0.0120(8) 0.0195(9) 0.0004(6) 0.0020(7) 0.0008(7)

loop_
_atom_type_symbol
_atom_type_description
_atom_type_scat_dispersion_real
_atom_type_scat_dispersion_imag
_atom_type_scat_source
C C 0.0033 0.0016 'International Tables Vol C Tables 4.2.6.8 and 6.1.1.4'
H H 0.0000 0.0000 'International Tables Vol C Tables 4.2.6.8 and 6.1.1.4'
N N 0.0061 0.0033 'International Tables Vol C Tables 4.2.6.8 and 6.1.1.4'
O O 0.0106 0.0060 'International Tables Vol C Tables 4.2.6.8 and 6.1.1.4'
S S 0.1246 0.1234 'International Tables Vol C Tables 4.2.6.8 and 6.1.1.4'
Cl Cl 0.1484 0.1585 'International Tables Vol C Tables 4.2.6.8 and 6.1.1.4'

loop_
_geom_angle_atom_site_label_1
_geom_angle_atom_site_label_2
_geom_angle_atom_site_label_3
_geom_angle_site_symmetry_1
_geom_angle_site_symmetry_3
_geom_angle
_geom_angle_publ_flag
O1 S1 O2 . . 119.15(8) n
O1 S1 N2 . . 106.00(8) n
O2 S1 N2 . . 106.61(8) n
O1 S1 C1 . . 107.86(8) n
O2 S1 C1 . . 107.78(8) n
N2 S1 C1 . . 109.15(8) n
C4 N1 H1A . . 119.6(18) n
C4 N1 H1B . . 120.7(17) n
H1A N1 H1B . . 119(2) n
S1 N2 H2A . . 112.2(16) n
S1 N2 H2B . . 111.9(17) n
H2A N2 H2B . . 113(2) n
C2 C1 C6 . . 120.47(16) n
C2 C1 S1 . . 121.28(13) n
C6 C1 S1 . . 118.21(13) n
C3 C2 C1 . . 118.85(16) n
C3 C2 H2 . . 120.6 n
C1 C2 H2 . . 120.6 n
C2 C3 C4 . . 123.34(16) n
C2 C3 Cl1 . . 118.83(13) n
C4 C3 Cl1 . . 117.83(13) n
N1 C4 C3 . . 122.82(17) n
N1 C4 C5 . . 122.09(16) n
C3 C4 C5 . . 115.08(15) n
C6 C5 C4 . . 123.25(16) n
C6 C5 Cl2 . . 118.92(14) n
C4 C5 Cl2 . . 117.83(13) n
C5 C6 C1 . . 118.99(16) n
C5 C6 H6 . . 120.5 n
C1 C6 H6 . . 120.5 n

loop_
_geom_bond_atom_site_label_1
_geom_bond_atom_site_label_2
_geom_bond_site_symmetry_2
_geom_bond_distance
_geom_bond_publ_flag
Cl1 C3 . 1.7363(18) n
Cl2 C5 . 1.7360(17) n
S1 O1 . 1.4370(13) n
S1 O2 . 1.4419(13) n
S1 N2 . 1.6078(16) n
S1 C1 . 1.7571(18) n
N1 C4 . 1.355(2) n
N1 H1A . 0.80(2) n
N1 H1B . 0.83(3) n
N2 H2A . 0.81(2) n
N2 H2B . 0.86(3) n
C1 C2 . 1.394(2) n
C1 C6 . 1.395(2) n
C2 C3 . 1.379(2) n
C2 H2 . 0.9500 n
C3 C4 . 1.407(2) n
C4 C5 . 1.414(2) n
C5 C6 . 1.374(2) n
C6 H6 . 0.9500 n

loop_
_geom_hbond_atom_site_label_D
_geom_hbond_atom_site_label_H
_geom_hbond_atom_site_label_A
_geom_hbond_site_symmetry_A
_geom_hbond_distance_DH
_geom_hbond_distance_HA
_geom_hbond_distance_DA
_geom_hbond_angle_DHA
N1 H1A Cl1 . 0.80(2) 2.60(2) 2.9793(18) 111(2)
N2 H2A O1 3_666 0.81(2) 2.14(2) 2.935(2) 167(2)
N1 H1B O2 4_465 0.83(3) 2.40(3) 3.199(2) 160(2)
N2 H2B O2 4_565 0.86(3) 2.08(3) 2.934(2) 172(2)

loop_
_geom_torsion_atom_site_label_1
_geom_torsion_atom_site_label_2
_geom_torsion_atom_site_label_3
_geom_torsion_atom_site_label_4
_geom_torsion_site_symmetry_1
_geom_torsion_site_symmetry_2
_geom_torsion_site_symmetry_3
_geom_torsion_site_symmetry_4
_geom_torsion
_geom_torsion_publ_flag
O1 S1 C1 C2 . . . . -140.05(14) n
O2 S1 C1 C2 . . . . -10.20(17) n
N2 S1 C1 C2 . . . . 105.21(15) n
O1 S1 C1 C6 . . . . 42.09(16) n
O2 S1 C1 C6 . . . . 171.94(13) n
N2 S1 C1 C6 . . . . -72.65(16) n
C6 C1 C2 C3 . . . . -0.5(3) n
S1 C1 C2 C3 . . . . -178.35(13) n
C1 C2 C3 C4 . . . . 1.7(3) n
C1 C2 C3 Cl1 . . . . -177.91(13) n
C2 C3 C4 N1 . . . . 177.82(17) n
Cl1 C3 C4 N1 . . . . -2.6(2) n
C2 C3 C4 C5 . . . . -1.5(3) n
Cl1 C3 C4 C5 . . . . 178.10(13) n
N1 C4 C5 C6 . . . . -179.13(17) n
C3 C4 C5 C6 . . . . 0.2(3) n
N1 C4 C5 Cl2 . . . . 1.0(2) n
C3 C4 C5 Cl2 . . . . -179.65(13) n
C4 C5 C6 C1 . . . . 0.8(3) n
Cl2 C5 C6 C1 . . . . -179.29(13) n
C2 C1 C6 C5 . . . . -0.7(3) n
S1 C1 C6 C5 . . . . 177.19(13) n

loop_
_cod_related_entry_id
_cod_related_entry_database
_cod_related_entry_code
1 ChemSpider 80876
